data_2020244
loop_
_publ_author_name
'Blake, A.J.'
'Johnson, B.F.G.'
'Gould, R.O.'
'Parsini, E.'

_publ_section_title
;
 Na2 (Ru (N O2)4 (N O) (O H)) . 2(H2 O) - a redetermination
;
_journal_name_full 'Acta Crystallographica C (39,1983-)'
_journal_page_first 982
_journal_page_last 984
_journal_volume 48
_journal_year 1992
_chemical_formula_sum 'H5 N5 Na2 O12 Ru'
_chemical_name_systematic 'Na2 (Ru (N O2)4 (N O) (O H)) (H2 O)2'
_space_group_IT_number 12
_symmetry_space_group_name_Hall '-C 2y'
_symmetry_space_group_name_H-M 'C 1 2/m 1'
_cell_angle_alpha 90
_cell_angle_beta 121.521
_cell_angle_gamma 90
_cell_formula_units_Z 4
_cell_length_a 12.8765
_cell_length_b 14.5867
_cell_length_c 7.4478
_cell_volume 1192.480
_citation_journal_id_ASTM ACSCEE
_cod_data_source_file Blake_ACSCEE_1992_1682.cif
_cod_data_source_block H5N5Na2O12Ru1
_cod_original_cell_volume 1192.48
_cod_original_formula_sum 'H5 N5 Na2 O12 Ru1'
_cod_database_code 2020244

loop_
_symmetry_equiv_pos_as_xyz
x,y,z
-x,y,-z
-x,-y,-z
x,-y,z
x+1/2,y+1/2,z
-x+1/2,y+1/2,-z
-x+1/2,-y+1/2,-z
x+1/2,-y+1/2,z

loop_
_atom_site_label
_atom_site_type_symbol
_atom_site_fract_x
_atom_site_fract_y
_atom_site_fract_z
_atom_site_occupancy
_atom_site_U_iso_or_equiv
H2 H+1 0.004 0.217 0.211 1 0.0
H3 H+1 -0.033 0.274 0.267 1 0.0
O7 O-2 0.0136 0.23163 0.3047 1 0.0
N1 N+2 0.42002 0 0.1883 1 0.0
Ru1 Ru+3 0.26188 0 0.00284 1 0.0
H1 H+1 0.046 0 -0.149 1 0.0
O5 O-2 0.2128 0.11175 -0.36157 1 0.0
O3 O-2 0.13 0.11049 0.1423 1 0.0
O6 O-2 0.3688 0.15497 -0.0857 1 0.0
O4 O-2 0.31505 0.14796 0.302 1 0.0
Na2 Na+1 0 0.10996 0.5 1 0.0
N2 N+3 0.23164 0.10048 0.171 1 0.0
Na1 Na+1 0.25 0.25 0.5 1 0.0
O1 O-2 0.0872 0 -0.2112 1 0.0
N3 N+3 0.28348 0.10222 -0.1716 1 0.0
O2 O-2 0.5214 0 0.3097 1 0.0
